data_4510961
loop_
_publ_author_name
'Di Nicola, Corrado'
'Garau, Federica'
'Gazzano, Massimo'
'Monari, Magda'
'Pandolfo, Luciano'
'Pettinari, Claudio'
'Pettinari, Riccardo'

_publ_section_title
;
 Reactions of a Coordination Polymer Based on the Triangular Cluster
 [Cu3(\m3-OH)(\m-pz)3]2+with Strong Acids. Crystal Structure and
 Supramolecular Assemblies of New Mono-, Tri-, and Hexanuclear Complexes
 and Coordination Polymers
;
_journal_issue 7
_journal_name_full 'Crystal Growth &amp; Design'
_journal_page_first 3120
_journal_paper_doi 10.1021/cg1002397
_journal_volume 10
_journal_year 2010
_chemical_formula_sum 'C16 H16 Cu F6 N8 O4'
_chemical_formula_weight 561.91
_chemical_name_systematic
;
 ?
;
_space_group_IT_number 14
_symmetry_cell_setting monoclinic
_symmetry_space_group_name_Hall '-P 2ybc'
_symmetry_space_group_name_H-M 'P 1 21/c 1'
_atom_sites_solution_hydrogens geom
_atom_sites_solution_primary direct
_atom_sites_solution_secondary difmap
_audit_creation_method SHELXL-97
_cell_angle_alpha 90.00
_cell_angle_beta 92.9176(7)
_cell_angle_gamma 90.00
_cell_formula_units_Z 4
_cell_length_a 8.4899(5)
_cell_length_b 8.7083(5)
_cell_length_c 32.1849(17)
_cell_measurement_temperature 293(2)
_cell_volume 2376.4(2)
_computing_cell_refinement SMART
_computing_data_collection SMART
_computing_data_reduction SAINT+
_computing_molecular_graphics 'SCHAKAL99 (Keller 1999)'
_computing_publication_material 'SHELXL-97 (Sheldrick, 1997)'
_computing_structure_refinement 'SHELXL-97 (Sheldrick, 1997)'
_computing_structure_solution 'SIR-97 (Giacovazzo, 1997)'
_diffrn_ambient_temperature 293(2)
_diffrn_measured_fraction_theta_full 0.977
_diffrn_measured_fraction_theta_max 0.977
_diffrn_measurement_device_type 'Bruker SMART Apex II CCD'
_diffrn_measurement_method 'phi and omega scans'
_diffrn_radiation_monochromator graphite
_diffrn_radiation_source 'fine-focus sealed tube'
_diffrn_radiation_type MoK\a
_diffrn_radiation_wavelength 0.71073
_diffrn_reflns_av_R_equivalents 0.0218
_diffrn_reflns_av_sigmaI/netI 0.0201
_diffrn_reflns_limit_h_max 11
_diffrn_reflns_limit_h_min -11
_diffrn_reflns_limit_k_max 11
_diffrn_reflns_limit_k_min -11
_diffrn_reflns_limit_l_max 40
_diffrn_reflns_limit_l_min -41
_diffrn_reflns_number 19489
_diffrn_reflns_theta_full 27.99
_diffrn_reflns_theta_max 27.99
_diffrn_reflns_theta_min 2.40
_exptl_absorpt_coefficient_mu 1.005
_exptl_absorpt_correction_T_max 0.871
_exptl_absorpt_correction_T_min 0.795
_exptl_absorpt_correction_type empirical
_exptl_absorpt_process_details SADABS
_exptl_crystal_colour dark-blue
_exptl_crystal_density_diffrn 1.571
_exptl_crystal_density_method 'not measured'
_exptl_crystal_description block
_exptl_crystal_F_000 1132
_exptl_crystal_size_max 0.30
_exptl_crystal_size_mid 0.20
_exptl_crystal_size_min 0.15
_refine_diff_density_max 0.762
_refine_diff_density_min -0.572
_refine_diff_density_rms 0.079
_refine_ls_extinction_coef 0.0114(13)
_refine_ls_extinction_expression Fc^*^=kFc[1+0.001xFc^2^\l^3^/sin(2\q)]^-1/4^
_refine_ls_extinction_method SHELXL
_refine_ls_goodness_of_fit_ref 1.083
_refine_ls_hydrogen_treatment constr
_refine_ls_matrix_type full
_refine_ls_number_parameters 317
_refine_ls_number_reflns 5604
_refine_ls_number_restraints 0
_refine_ls_restrained_S_all 1.083
_refine_ls_R_factor_all 0.0541
_refine_ls_R_factor_gt 0.0479
_refine_ls_shift/su_max 0.001
_refine_ls_shift/su_mean 0.000
_refine_ls_structure_factor_coef Fsqd
_refine_ls_weighting_details 'calc w=1/[\s^2^(Fo^2^)+(0.0965P)^2^+0.8087P] where P=(Fo^2^+2Fc^2^)/3'
_refine_ls_weighting_scheme calc
_refine_ls_wR_factor_gt 0.1463
_refine_ls_wR_factor_ref 0.1515
_reflns_number_gt 4786
_reflns_number_total 5604
_reflns_threshold_expression >2\s(I)
_cod_data_source_file Compd-6ma.cif
_cod_data_source_block cmpd6m(a)
_cod_depositor_comments
;
The following automatic conversions were performed:

'_symmetry_cell_setting' value 'Monoclinic' changed to 'monoclinic'
according to
/usr/data/users/saulius/automatic-downloads/retrospective/ACS/lib/dictionaries/cif_core.dic
dictionary named 'cif_core.dic' version 2.4.2 from 2011-04-26.

Automatic conversion script
Id: cif_fix_values 2281 2013-09-26 08:29:07Z andrius 
;
_cod_original_sg_symbol_H-M P2(1)/c
_cod_database_code 4510961

loop_
_symmetry_equiv_pos_as_xyz
'x, y, z'
'-x, y+1/2, -z+1/2'
'-x, -y, -z'
'x, -y-1/2, z-1/2'

loop_
_atom_site_label
_atom_site_type_symbol
_atom_site_fract_x
_atom_site_fract_y
_atom_site_fract_z
_atom_site_U_iso_or_equiv
_atom_site_adp_type
_atom_site_occupancy
_atom_site_symmetry_multiplicity
_atom_site_calc_flag
_atom_site_refinement_flags
Cu1 Cu 0.74996(3) 0.29840(3) 0.873797(8) 0.04215(14) Uani 1 1 d .
N5 N 0.9586(2) 0.1998(2) 0.88891(6) 0.0441(4) Uani 1 1 d .
N3 N 0.8402(2) 0.5044(2) 0.89237(6) 0.0497(5) Uani 1 1 d .
N2 N 0.4412(3) 0.4273(3) 0.89057(7) 0.0564(5) Uani 1 1 d .
H2N H 0.4615 0.4060 0.9164 0.068 Uiso 1 1 calc R
N7 N 0.6630(2) 0.0917(2) 0.85838(6) 0.0450(4) Uani 1 1 d .
N4 N 0.9024(3) 0.6013(3) 0.86561(7) 0.0558(5) Uani 1 1 d .
H4N H 0.9033 0.5861 0.8392 0.067 Uiso 1 1 calc R
N1 N 0.5380(2) 0.3968(2) 0.86006(6) 0.0466(4) Uani 1 1 d .
C7 C 1.0783(3) 0.1709(4) 0.86522(9) 0.0570(6) Uani 1 1 d .
H7 H 1.0805 0.1958 0.8372 0.068 Uiso 1 1 calc R
N6 N 1.0034(3) 0.1461(3) 0.92656(7) 0.0560(5) Uani 1 1 d .
H6N H 0.9468 0.1508 0.9479 0.067 Uiso 1 1 calc R
N8 N 0.6211(3) 0.0462(3) 0.81961(7) 0.0663(7) Uani 1 1 d .
H8N H 0.6292 0.1012 0.7976 0.080 Uiso 1 1 calc R
C2 C 0.3198(4) 0.5116(4) 0.83449(10) 0.0696(8) Uani 1 1 d .
H2 H 0.2463 0.5562 0.8157 0.084 Uiso 1 1 calc R
C10 C 0.6307(3) -0.0260(3) 0.88272(9) 0.0552(6) Uani 1 1 d .
H10 H 0.6467 -0.0262 0.9115 0.066 Uiso 1 1 calc R
C1 C 0.4631(4) 0.4486(4) 0.82601(9) 0.0656(7) Uani 1 1 d .
H1 H 0.5023 0.4431 0.7996 0.079 Uiso 1 1 calc R
C6 C 0.9630(4) 0.7252(4) 0.88507(11) 0.0678(8) Uani 1 1 d .
H6 H 1.0105 0.8084 0.8726 0.081 Uiso 1 1 calc R
C4 C 0.8641(4) 0.5702(4) 0.92906(9) 0.0684(8) Uani 1 1 d .
H4 H 0.8321 0.5292 0.9539 0.082 Uiso 1 1 calc R
C8 C 1.1988(3) 0.0990(4) 0.88783(11) 0.0687(8) Uani 1 1 d .
H8 H 1.2953 0.0671 0.8784 0.082 Uiso 1 1 calc R
C9 C 1.1469(3) 0.0845(4) 0.92675(10) 0.0661(7) Uani 1 1 d .
H9 H 1.2014 0.0397 0.9494 0.079 Uiso 1 1 calc R
C5 C 0.9428(4) 0.7077(4) 0.92565(12) 0.0755(9) Uani 1 1 d .
H5 H 0.9750 0.7741 0.9471 0.091 Uiso 1 1 calc R
C3 C 0.3089(4) 0.4949(4) 0.87566(10) 0.0690(8) Uani 1 1 d .
H3 H 0.2245 0.5251 0.8911 0.083 Uiso 1 1 calc R
C12 C 0.5646(4) -0.0982(4) 0.82016(12) 0.0784(10) Uani 1 1 d .
H12 H 0.5279 -0.1541 0.7970 0.094 Uiso 1 1 calc R
C11 C 0.5702(4) -0.1477(4) 0.85971(11) 0.0677(8) Uani 1 1 d .
H11 H 0.5400 -0.2433 0.8694 0.081 Uiso 1 1 calc R
O3 O 0.6449(3) 0.2785(3) 0.94438(6) 0.0653(6) Uani 1 1 d .
O4 O 0.7958(3) 0.1489(4) 0.99011(7) 0.0934(9) Uani 1 1 d .
C15 C 0.6783(3) 0.2211(3) 0.97834(8) 0.0540(6) Uani 1 1 d .
C16 C 0.5573(5) 0.2469(5) 1.01122(10) 0.0797(10) Uani 1 1 d .
F4 F 0.4186(3) 0.2770(6) 0.99683(10) 0.1564(16) Uani 1 1 d .
F5 F 0.5532(6) 0.1379(6) 1.03756(14) 0.225(3) Uani 1 1 d .
F6 F 0.5941(6) 0.3640(7) 1.03410(13) 0.208(2) Uani 1 1 d .
C13 C 0.7985(4) 0.3378(4) 0.77106(8) 0.0609(7) Uani 1 1 d .
O1 O 0.8364(3) 0.3718(3) 0.80745(5) 0.0637(5) Uani 1 1 d .
O2 O 0.6988(4) 0.2474(4) 0.75715(7) 0.0838(7) Uani 1 1 d .
F1 F 0.8018(9) 0.5486(7) 0.7283(2) 0.267(3) Uani 1 1 d .
C14 C 0.8882(7) 0.4242(7) 0.73828(12) 0.1105(17) Uani 1 1 d .
F2 F 1.0157(7) 0.4715(10) 0.74900(13) 0.287(4) Uani 1 1 d .
F3 F 0.8868(7) 0.3688(7) 0.70338(10) 0.218(3) Uani 1 1 d .

loop_
_atom_site_aniso_label
_atom_site_aniso_U_11
_atom_site_aniso_U_22
_atom_site_aniso_U_33
_atom_site_aniso_U_23
_atom_site_aniso_U_13
_atom_site_aniso_U_12
Cu1 0.04222(19) 0.0400(2) 0.04346(19) -0.00122(10) -0.00501(12) 0.00175(10)
N5 0.0430(10) 0.0469(11) 0.0421(10) -0.0004(7) -0.0030(8) 0.0011(7)
N3 0.0523(11) 0.0457(11) 0.0503(11) -0.0028(9) -0.0038(8) -0.0015(9)
N2 0.0527(12) 0.0658(14) 0.0506(11) 0.0058(10) -0.0002(9) 0.0114(10)
N7 0.0464(10) 0.0418(10) 0.0462(10) 0.0001(8) -0.0032(8) -0.0013(8)
N4 0.0584(12) 0.0525(12) 0.0562(12) 0.0008(10) 0.0010(9) -0.0010(10)
N1 0.0466(10) 0.0465(10) 0.0460(10) -0.0010(8) -0.0057(8) 0.0047(8)
C7 0.0537(14) 0.0634(16) 0.0545(14) 0.0003(12) 0.0082(11) 0.0076(12)
N6 0.0520(12) 0.0686(14) 0.0470(11) 0.0116(10) -0.0027(9) 0.0055(11)
N8 0.0906(18) 0.0589(14) 0.0474(12) 0.0011(10) -0.0141(11) -0.0141(13)
C2 0.0568(16) 0.0736(19) 0.0759(19) 0.0077(16) -0.0209(14) 0.0112(14)
C10 0.0607(15) 0.0481(14) 0.0569(14) 0.0066(11) 0.0036(11) -0.0020(11)
C1 0.0661(17) 0.079(2) 0.0501(14) 0.0039(14) -0.0086(12) 0.0126(15)
C6 0.0683(18) 0.0489(15) 0.086(2) 0.0001(14) -0.0002(15) -0.0087(13)
C4 0.091(2) 0.0588(17) 0.0546(15) -0.0090(13) -0.0013(14) -0.0113(15)
C8 0.0485(14) 0.0695(19) 0.088(2) 0.0029(16) 0.0045(14) 0.0120(13)
C9 0.0539(15) 0.0653(17) 0.0774(19) 0.0132(15) -0.0146(13) 0.0071(13)
C5 0.088(2) 0.0592(19) 0.078(2) -0.0209(15) -0.0102(17) -0.0089(15)
C3 0.0515(15) 0.076(2) 0.079(2) 0.0006(16) -0.0016(13) 0.0176(14)
C12 0.090(2) 0.0597(18) 0.083(2) -0.0203(16) -0.0170(18) -0.0151(17)
C11 0.0713(18) 0.0482(15) 0.083(2) 0.0049(14) -0.0022(15) -0.0096(13)
O3 0.0737(13) 0.0824(15) 0.0401(9) 0.0157(9) 0.0056(8) 0.0138(11)
O4 0.0788(16) 0.147(2) 0.0554(13) 0.0356(15) 0.0091(11) 0.0376(17)
C15 0.0636(16) 0.0602(16) 0.0383(12) 0.0048(10) 0.0035(10) -0.0001(12)
C16 0.095(2) 0.095(2) 0.0509(16) 0.0092(17) 0.0243(16) 0.028(2)
F4 0.0949(19) 0.264(5) 0.113(2) 0.018(3) 0.0347(16) 0.061(3)
F5 0.254(5) 0.242(5) 0.194(4) 0.150(4) 0.166(4) 0.129(4)
F6 0.209(4) 0.278(6) 0.136(3) -0.133(4) 0.013(3) 0.030(4)
C13 0.0780(19) 0.0658(16) 0.0386(12) 0.0060(12) 0.0000(12) 0.0005(15)
O1 0.0795(13) 0.0756(14) 0.0359(9) 0.0009(9) 0.0016(8) -0.0062(11)
O2 0.114(2) 0.0895(16) 0.0465(11) 0.0027(12) -0.0079(11) -0.0245(17)
F1 0.396(9) 0.169(4) 0.247(6) 0.132(5) 0.122(6) 0.010(6)
C14 0.155(4) 0.125(4) 0.0510(19) 0.022(2) 0.001(2) -0.055(4)
F2 0.235(5) 0.493(11) 0.133(3) 0.064(5) -0.001(3) -0.257(7)
F3 0.347(7) 0.244(5) 0.0715(18) -0.017(2) 0.091(3) -0.117(5)

loop_
_atom_type_symbol
_atom_type_description
_atom_type_scat_dispersion_real
_atom_type_scat_dispersion_imag
_atom_type_scat_source
C C 0.0033 0.0016 'International Tables Vol C Tables 4.2.6.8 and 6.1.1.4'
H H 0.0000 0.0000 'International Tables Vol C Tables 4.2.6.8 and 6.1.1.4'
N N 0.0061 0.0033 'International Tables Vol C Tables 4.2.6.8 and 6.1.1.4'
O O 0.0106 0.0060 'International Tables Vol C Tables 4.2.6.8 and 6.1.1.4'
F F 0.0171 0.0103 'International Tables Vol C Tables 4.2.6.8 and 6.1.1.4'
Cu Cu 0.3201 1.2651 'International Tables Vol C Tables 4.2.6.8 and 6.1.1.4'

loop_
_geom_angle_atom_site_label_1
_geom_angle_atom_site_label_2
_geom_angle_atom_site_label_3
_geom_angle
N7 Cu1 N5 89.16(8)
N7 Cu1 N1 90.80(8)
N5 Cu1 N1 178.54(8)
N7 Cu1 N3 177.16(8)
N5 Cu1 N3 89.51(8)
N1 Cu1 N3 90.47(9)
N7 Cu1 O1 98.40(8)
N5 Cu1 O1 91.36(8)
N1 Cu1 O1 90.10(8)
N3 Cu1 O1 84.14(8)
C7 N5 N6 105.3(2)
C7 N5 Cu1 129.44(18)
N6 N5 Cu1 125.23(16)
C4 N3 N4 104.8(2)
C4 N3 Cu1 133.4(2)
N4 N3 Cu1 121.67(16)
C3 N2 N1 111.1(2)
C10 N7 N8 105.6(2)
C10 N7 Cu1 129.32(18)
N8 N7 Cu1 125.06(17)
N3 N4 C6 111.3(2)
C1 N1 N2 104.7(2)
C1 N1 Cu1 135.5(2)
N2 N1 Cu1 119.76(15)
N5 C7 C8 110.7(3)
C9 N6 N5 111.3(2)
N7 N8 C12 110.0(3)
C3 C2 C1 105.0(3)
N7 C10 C11 111.1(3)
N1 C1 C2 111.4(3)
C5 C6 N4 107.5(3)
N3 C4 C5 111.1(3)
C9 C8 C7 105.3(3)
N6 C9 C8 107.4(3)
C6 C5 C4 105.3(3)
N2 C3 C2 107.7(3)
C11 C12 N8 108.5(3)
C12 C11 C10 104.8(3)
O4 C15 O3 129.5(3)
O4 C15 C16 115.3(2)
O3 C15 C16 115.2(3)
F4 C16 F5 109.9(5)
F4 C16 F6 103.8(4)
F5 C16 F6 102.9(4)
F4 C16 C15 114.9(3)
F5 C16 C15 113.2(3)
F6 C16 C15 111.1(4)
O2 C13 O1 130.0(3)
O2 C13 C14 115.0(3)
O1 C13 C14 114.9(3)
C13 O1 Cu1 135.1(2)
F2 C14 F3 111.6(6)
F2 C14 F1 105.5(7)
F3 C14 F1 96.9(5)
F2 C14 C13 116.5(4)
F3 C14 C13 117.3(4)
F1 C14 C13 106.1(5)

loop_
_geom_bond_atom_site_label_1
_geom_bond_atom_site_label_2
_geom_bond_distance
Cu1 N7 1.999(2)
Cu1 N5 2.0062(19)
Cu1 N1 2.022(2)
Cu1 N3 2.029(2)
Cu1 O1 2.3806(18)
N5 C7 1.325(3)
N5 N6 1.336(3)
N3 C4 1.319(3)
N3 N4 1.334(3)
N2 C3 1.336(4)
N2 N1 1.339(3)
N7 C10 1.327(3)
N7 N8 1.340(3)
N4 C6 1.338(4)
N1 C1 1.318(3)
C7 C8 1.376(4)
N6 C9 1.331(4)
N8 C12 1.346(4)
C2 C3 1.341(4)
C2 C1 1.375(4)
C10 C11 1.377(4)
C6 C5 1.335(5)
C4 C5 1.378(5)
C8 C9 1.355(5)
C12 C11 1.343(5)
O3 C15 1.222(3)
O4 C15 1.222(4)
C15 C16 1.529(4)
C16 F4 1.270(4)
C16 F5 1.274(5)
C16 F6 1.288(6)
C13 O2 1.224(4)
C13 O1 1.235(3)
C13 C14 1.530(5)
F1 C14 1.338(8)
C14 F2 1.194(6)
C14 F3 1.222(6)
